data_7117455
loop_
_publ_author_name
'Garc\'ia-Gonz\'alez, Ma Carmen'
'Hern\'andez-V\'azquez, Eduardo'
'Gordillo-Cruz, Ra\'ul E'
'Miranda, Luis D.'

_publ_section_title
;
 Ugi-derived dehydroalanines as a pivotal template in the diversity
 oriented synthesis of aza-polyheterocycles.
;
_journal_issue 58
_journal_name_full 'Chemical communications (Cambridge, England)'
_journal_page_first 11669
_journal_page_last 11672
_journal_paper_doi 10.1039/c5cc02927a
_journal_volume 51
_journal_year 2015
_chemical_formula_moiety 'C17 H20 N2 O2'
_chemical_formula_sum 'C17 H20 N2 O2'
_chemical_formula_weight 284.35
_chemical_melting_point 156.5(15)
_chemical_name_systematic
;

2-Methyl-5-oxo-3H,5H-pyrrolo
[2,1-a]isoindole-9b-carboxylic acid tert-butylamide

;
_space_group_IT_number 2
_symmetry_cell_setting triclinic
_symmetry_space_group_name_Hall '-P 1'
_symmetry_space_group_name_H-M 'P -1'
_atom_sites_solution_hydrogens geom
_atom_sites_solution_primary direct
_atom_sites_solution_secondary difmap
_audit_creation_method SHELXL-97
_audit_update_record
;
2012-11-21 deposited with the CCDC.
2015-06-09 downloaded from the CCDC.
;
_cell_angle_alpha 105.491(4)
_cell_angle_beta 97.554(4)
_cell_angle_gamma 108.975(4)
_cell_formula_units_Z 2
_cell_length_a 9.074(2)
_cell_length_b 9.586(2)
_cell_length_c 10.271(2)
_cell_measurement_reflns_used 1890
_cell_measurement_temperature 298(2)
_cell_measurement_theta_max 23.30
_cell_measurement_theta_min 2.38
_cell_volume 790.5(3)
_computing_cell_refinement 'SMART V 5.625 (Bruker, 1999)'
_computing_data_collection 'SMART V 5.625 (Bruker, 1999)'
_computing_data_reduction 'SAINT V 6.23A (Bruker, 1999)'
_computing_molecular_graphics 'SHELXTL (Sheldrick, 2008)'
_computing_publication_material 'SHELXTL (Sheldrick, 2008)'
_computing_structure_refinement 'SHELXL-97 (Sheldrick, 2008)'
_computing_structure_solution 'SHELXS-97 (Sheldrick, 2008)'
_diffrn_ambient_temperature 298(2)
_diffrn_detector_area_resol_mean 0.83
_diffrn_measured_fraction_theta_full 0.997
_diffrn_measured_fraction_theta_max 0.997
_diffrn_measurement_device_type 'Bruker Smart APEX AXS CCD area detector 01-670'
_diffrn_measurement_method 'omega scans'
_diffrn_radiation_monochromator graphite
_diffrn_radiation_source 'fine-focus sealed tube'
_diffrn_radiation_type MoK\a
_diffrn_radiation_wavelength 0.71073
_diffrn_reflns_av_R_equivalents 0.0329
_diffrn_reflns_av_sigmaI/netI 0.0543
_diffrn_reflns_limit_h_max 10
_diffrn_reflns_limit_h_min -10
_diffrn_reflns_limit_k_max 11
_diffrn_reflns_limit_k_min -11
_diffrn_reflns_limit_l_max 12
_diffrn_reflns_limit_l_min -12
_diffrn_reflns_number 6602
_diffrn_reflns_theta_full 25.39
_diffrn_reflns_theta_max 25.39
_diffrn_reflns_theta_min 2.12
_exptl_absorpt_coefficient_mu 0.079
_exptl_absorpt_correction_type none
_exptl_crystal_colour Colorless
_exptl_crystal_density_diffrn 1.195
_exptl_crystal_density_method 'not measured'
_exptl_crystal_description Prism
_exptl_crystal_F_000 304
_exptl_crystal_size_max 0.18
_exptl_crystal_size_mid 0.18
_exptl_crystal_size_min 0.10
_refine_diff_density_max 0.123
_refine_diff_density_min -0.118
_refine_diff_density_rms 0.024
_refine_ls_extinction_method none
_refine_ls_goodness_of_fit_ref 0.828
_refine_ls_hydrogen_treatment mixed
_refine_ls_matrix_type full
_refine_ls_number_parameters 222
_refine_ls_number_reflns 2905
_refine_ls_number_restraints 97
_refine_ls_restrained_S_all 0.838
_refine_ls_R_factor_all 0.0941
_refine_ls_R_factor_gt 0.0431
_refine_ls_shift/su_max 0.000
_refine_ls_shift/su_mean 0.000
_refine_ls_structure_factor_coef Fsqd
_refine_ls_weighting_details 'calc w=1/[\s^2^(Fo^2^)+(0.0500P)^2^] where P=(Fo^2^+2Fc^2^)/3'
_refine_ls_weighting_scheme calc
_refine_ls_wR_factor_gt 0.0977
_refine_ls_wR_factor_ref 0.1110
_reflns_number_gt 1390
_reflns_number_total 2905
_reflns_threshold_expression >2sigma(I)
_cod_data_source_file c5cc02927a2.cif
_cod_data_source_block compound-1
_cod_depositor_comments
;
The following automatic conversions were performed:

'_chemical_melting_point' value '155-158' was changed to '156.5(15)'
- the average value was taken and precision was estimated.

'_symmetry_cell_setting' value 'Triclinic' changed to 'triclinic'
according to
/usr/data/users/saulius/crontab/automatic-downloads/current/RSC/lib/dictionaries/cif_core.dic
dictionary named 'cif_core.dic' version 2.4.2 from 2011-04-26.

Automatic conversion script
Id: cif_fix_values 3271 2015-04-21 07:52:19Z andrius 
;
_cod_original_cell_volume 790.4(3)
_cod_original_sg_symbol_H-M P-1
_cod_database_code 7117455
_solved_by 'Simon Hernandez-Ortega'

loop_
_symmetry_equiv_pos_as_xyz
'x, y, z'
'-x, -y, -z'

loop_
_atom_site_label
_atom_site_type_symbol
_atom_site_fract_x
_atom_site_fract_y
_atom_site_fract_z
_atom_site_U_iso_or_equiv
_atom_site_adp_type
_atom_site_occupancy
_atom_site_symmetry_multiplicity
_atom_site_calc_flag
_atom_site_refinement_flags
_atom_site_disorder_assembly
_atom_site_disorder_group
O1 O 1.04096(18) 0.39784(17) 0.14419(14) 0.0926(5) Uani 1 1 d . . .
O2 O 0.7590(2) 0.8567(2) 0.29537(15) 0.1111(6) Uani 1 1 d . . .
C1 C 0.9791(3) 0.4856(3) 0.2004(2) 0.0721(6) Uani 1 1 d . . .
N2 N 0.9982(2) 0.6276(2) 0.18527(15) 0.0697(5) Uani 1 1 d . . .
C3 C 1.1544(3) 0.7279(3) 0.1779(2) 0.0867(7) Uani 1 1 d . . .
H3A H 1.1463 0.7575 0.0948 0.104 Uiso 1 1 calc R . .
H3B H 1.2305 0.6765 0.1786 0.104 Uiso 1 1 calc R . .
C4 C 1.2028(3) 0.8671(3) 0.3065(2) 0.0848(7) Uani 1 1 d . . .
C5 C 1.0822(3) 0.8581(3) 0.3718(2) 0.0874(7) Uani 1 1 d . . .
H5 H 1.0896 0.9280 0.4572 0.105 Uiso 1 1 calc R . .
C6 C 0.9320(2) 0.7166(2) 0.28538(19) 0.0685(6) Uani 1 1 d . . .
C7 C 0.7666(3) 0.6153(4) 0.4522(2) 0.0973(8) Uani 1 1 d . . .
H7 H 0.7489 0.7068 0.4878 0.117 Uiso 1 1 calc R . .
C8 C 0.7067(3) 0.4902(5) 0.4988(3) 0.1105(10) Uani 1 1 d . . .
H8 H 0.6485 0.4981 0.5667 0.133 Uiso 1 1 calc R . .
C9 C 0.7316(3) 0.3560(4) 0.4467(3) 0.1052(9) Uani 1 1 d . . .
H9 H 0.6900 0.2734 0.4795 0.126 Uiso 1 1 calc R . .
C10 C 0.8175(3) 0.3398(3) 0.3458(3) 0.0930(7) Uani 1 1 d . . .
H10 H 0.8358 0.2485 0.3111 0.112 Uiso 1 1 calc R . .
C11 C 0.8754(2) 0.4650(3) 0.2985(2) 0.0722(6) Uani 1 1 d . . .
C12 C 0.8520(2) 0.6021(3) 0.3530(2) 0.0720(6) Uani 1 1 d . . .
C13 C 1.3621(3) 0.9898(3) 0.3496(3) 0.1262(10) Uani 1 1 d . . .
H13A H 1.3725 1.0486 0.2867 0.189 Uiso 1 1 calc R . .
H13B H 1.4416 0.9437 0.3487 0.189 Uiso 1 1 calc R . .
H13C H 1.3774 1.0580 0.4420 0.189 Uiso 1 1 calc R . .
C14 C 0.8112(2) 0.7733(2) 0.2186(2) 0.0760(6) Uani 1 1 d . . .
N15 N 0.7710(2) 0.7278(2) 0.08094(17) 0.0710(5) Uani 1 1 d D A .
H15 H 0.822(2) 0.674(2) 0.0370(18) 0.085 Uiso 1 1 d D . .
C16 C 0.6644(3) 0.7763(3) -0.0026(2) 0.0792(6) Uani 1 1 d DU . .
C17 C 0.5024(4) 0.7339(6) 0.0359(6) 0.1082(14) Uani 0.870(12) 1 d PDU A 1
H17A H 0.4557 0.6230 0.0169 0.162 Uiso 0.870(12) 1 calc PR A 1
H17B H 0.4322 0.7650 -0.0181 0.162 Uiso 0.870(12) 1 calc PR A 1
H17C H 0.5174 0.7870 0.1331 0.162 Uiso 0.870(12) 1 calc PR A 1
C18 C 0.7390(7) 0.9488(5) 0.0209(8) 0.1264(16) Uani 0.870(12) 1 d PDU A 1
H18A H 0.7604 1.0060 0.1180 0.190 Uiso 0.870(12) 1 calc PR A 1
H18B H 0.6665 0.9790 -0.0317 0.190 Uiso 0.870(12) 1 calc PR A 1
H18C H 0.8376 0.9714 -0.0088 0.190 Uiso 0.870(12) 1 calc PR A 1
C19 C 0.6358(9) 0.6807(8) -0.1541(3) 0.1080(17) Uani 0.870(12) 1 d PDU A 1
H19A H 0.5809 0.5720 -0.1674 0.162 Uiso 0.870(12) 1 calc PR A 1
H19B H 0.7370 0.6961 -0.1788 0.162 Uiso 0.870(12) 1 calc PR A 1
H19C H 0.5716 0.7137 -0.2120 0.162 Uiso 0.870(12) 1 calc PR A 1
C17A C 0.4841(18) 0.706(4) -0.027(4) 0.128(8) Uani 0.130(12) 1 d PDU A 2
H17D H 0.4497 0.5956 -0.0446 0.193 Uiso 0.130(12) 1 calc PR A 2
H17E H 0.4353 0.7253 -0.1057 0.193 Uiso 0.130(12) 1 calc PR A 2
H17F H 0.4526 0.7531 0.0540 0.193 Uiso 0.130(12) 1 calc PR A 2
C18A C 0.720(4) 0.9531(19) 0.083(3) 0.098(6) Uani 0.130(12) 1 d PDU A 2
H18D H 0.8264 1.0079 0.0767 0.147 Uiso 0.130(12) 1 calc PR A 2
H18E H 0.7184 0.9649 0.1784 0.147 Uiso 0.130(12) 1 calc PR A 2
H18F H 0.6479 0.9955 0.0457 0.147 Uiso 0.130(12) 1 calc PR A 2
C19A C 0.728(4) 0.767(5) -0.136(2) 0.092(4) Uani 0.130(12) 1 d PDU A 2
H19D H 0.8401 0.8312 -0.1110 0.137 Uiso 0.130(12) 1 calc PR A 2
H19E H 0.6705 0.8046 -0.1951 0.137 Uiso 0.130(12) 1 calc PR A 2
H19F H 0.7120 0.6611 -0.1838 0.137 Uiso 0.130(12) 1 calc PR A 2

loop_
_atom_site_aniso_label
_atom_site_aniso_U_11
_atom_site_aniso_U_22
_atom_site_aniso_U_33
_atom_site_aniso_U_23
_atom_site_aniso_U_13
_atom_site_aniso_U_12
O1 0.1129(12) 0.1061(12) 0.0766(10) 0.0185(9) 0.0215(9) 0.0737(11)
O2 0.1344(14) 0.1429(15) 0.0743(10) 0.0063(9) 0.0207(10) 0.1009(12)
C1 0.0786(15) 0.0822(17) 0.0524(13) 0.0120(11) 0.0000(11) 0.0407(13)
N2 0.0745(12) 0.0865(13) 0.0562(10) 0.0182(9) 0.0167(9) 0.0445(11)
C3 0.0720(15) 0.1097(19) 0.0804(16) 0.0304(14) 0.0197(13) 0.0369(14)
C4 0.0775(17) 0.0965(19) 0.0738(16) 0.0292(14) -0.0013(14) 0.0314(15)
C5 0.0819(17) 0.1022(19) 0.0704(15) 0.0160(13) 0.0034(13) 0.0409(15)
C6 0.0729(14) 0.0856(15) 0.0470(12) 0.0058(11) 0.0090(11) 0.0448(13)
C7 0.0895(18) 0.141(2) 0.0668(16) 0.0304(16) 0.0186(14) 0.0529(18)
C8 0.0797(18) 0.176(3) 0.0740(18) 0.042(2) 0.0193(14) 0.045(2)
C9 0.0760(17) 0.141(3) 0.0813(19) 0.0499(18) 0.0024(14) 0.0156(18)
C10 0.0804(17) 0.106(2) 0.0749(17) 0.0251(15) -0.0063(13) 0.0260(15)
C11 0.0657(14) 0.0879(18) 0.0554(13) 0.0189(12) 0.0035(11) 0.0276(13)
C12 0.0617(13) 0.0998(18) 0.0512(13) 0.0154(12) 0.0067(11) 0.0366(13)
C13 0.102(2) 0.128(2) 0.115(2) 0.0466(18) -0.0045(17) 0.0068(19)
C14 0.0794(15) 0.0865(16) 0.0622(14) 0.0078(12) 0.0095(12) 0.0480(13)
N15 0.0764(11) 0.0868(13) 0.0573(11) 0.0129(9) 0.0108(9) 0.0512(10)
C16 0.0890(15) 0.0907(16) 0.0731(14) 0.0233(12) 0.0122(12) 0.0589(13)
C17 0.0808(19) 0.151(3) 0.109(3) 0.039(3) 0.0146(18) 0.070(2)
C18 0.157(3) 0.104(2) 0.125(4) 0.052(2) 0.013(3) 0.054(2)
C19 0.117(4) 0.148(4) 0.0675(17) 0.0203(18) 0.0002(18) 0.082(3)
C17A 0.094(5) 0.165(11) 0.096(13) 0.028(12) 0.001(8) 0.032(9)
C18A 0.132(11) 0.082(6) 0.102(12) 0.040(7) 0.014(11) 0.066(7)
C19A 0.105(10) 0.136(12) 0.074(7) 0.047(7) 0.006(7) 0.092(9)

loop_
_atom_type_symbol
_atom_type_description
_atom_type_scat_dispersion_real
_atom_type_scat_dispersion_imag
_atom_type_scat_source
C C 0.0033 0.0016 'International Tables Vol C Tables 4.2.6.8 and 6.1.1.4'
H H 0.0000 0.0000 'International Tables Vol C Tables 4.2.6.8 and 6.1.1.4'
N N 0.0061 0.0033 'International Tables Vol C Tables 4.2.6.8 and 6.1.1.4'
O O 0.0106 0.0060 'International Tables Vol C Tables 4.2.6.8 and 6.1.1.4'

loop_
_geom_angle_atom_site_label_1
_geom_angle_atom_site_label_2
_geom_angle_atom_site_label_3
_geom_angle
O1 C1 N2 125.1(2)
O1 C1 C11 128.3(2)
N2 C1 C11 106.64(19)
C1 N2 C3 119.55(17)
C1 N2 C6 111.52(17)
C3 N2 C6 110.73(17)
N2 C3 C4 103.23(17)
N2 C3 H3A 111.1
C4 C3 H3A 111.1
N2 C3 H3B 111.1
C4 C3 H3B 111.1
H3A C3 H3B 109.1
C5 C4 C13 127.4(2)
C5 C4 C3 110.9(2)
C13 C4 C3 121.7(2)
C4 C5 C6 110.2(2)
C4 C5 H5 124.9
C6 C5 H5 124.9
N2 C6 C12 103.03(17)
N2 C6 C5 101.50(16)
C12 C6 C5 118.47(17)
N2 C6 C14 114.23(16)
C12 C6 C14 110.64(17)
C5 C6 C14 108.75(17)
C12 C7 C8 118.8(3)
C12 C7 H7 120.6
C8 C7 H7 120.6
C9 C8 C7 120.9(3)
C9 C8 H8 119.6
C7 C8 H8 119.6
C8 C9 C10 121.3(3)
C8 C9 H9 119.4
C10 C9 H9 119.4
C9 C10 C11 117.4(2)
C9 C10 H10 121.3
C11 C10 H10 121.3
C12 C11 C10 121.2(2)
C12 C11 C1 109.1(2)
C10 C11 C1 129.4(2)
C7 C12 C11 120.4(2)
C7 C12 C6 130.6(2)
C11 C12 C6 109.01(19)
C4 C13 H13A 109.5
C4 C13 H13B 109.5
H13A C13 H13B 109.5
C4 C13 H13C 109.5
H13A C13 H13C 109.5
H13B C13 H13C 109.5
O2 C14 N15 124.69(19)
O2 C14 C6 118.12(19)
N15 C14 C6 117.19(17)
C14 N15 C16 125.50(16)
C14 N15 H15 116.4(13)
C16 N15 H15 117.7(13)
N15 C16 C18 110.6(3)
N15 C16 C17A 122.1(17)
C18 C16 C17A 116.8(17)
N15 C16 C19 107.33(19)
C18 C16 C19 111.3(3)
C17A C16 C19 85.0(12)
N15 C16 C17 109.0(3)
C18 C16 C17 111.1(3)
C17A C16 C17 23.0(13)
C19 C16 C17 107.4(3)
N15 C16 C19A 102.8(8)
C18 C16 C19A 81.5(13)
C17A C16 C19A 115.1(12)
C19 C16 C19A 34.9(13)
C17 C16 C19A 137.9(12)
N15 C16 C18A 101.5(13)
C18 C16 C18A 25.4(12)
C17A C16 C18A 107.1(15)
C19 C16 C18A 136.0(12)
C17 C16 C18A 93.4(13)
C19A C16 C18A 106.7(12)
C16 C17 H17A 109.5
C16 C17 H17B 109.5
H17A C17 H17B 109.5
C16 C17 H17C 109.5
H17A C17 H17C 109.5
H17B C17 H17C 109.5
C16 C18 H18A 109.5
C16 C18 H18B 109.5
H18A C18 H18B 109.5
C16 C18 H18C 109.5
H18A C18 H18C 109.5
H18B C18 H18C 109.5
C16 C19 H19A 109.5
C16 C19 H19B 109.5
H19A C19 H19B 109.5
C16 C19 H19C 109.5
H19A C19 H19C 109.5
H19B C19 H19C 109.5
C16 C17A H17D 109.5
C16 C17A H17E 109.5
H17D C17A H17E 109.5
C16 C17A H17F 109.5
H17D C17A H17F 109.5
H17E C17A H17F 109.5
C16 C18A H18D 109.5
C16 C18A H18E 109.5
H18D C18A H18E 109.5
C16 C18A H18F 109.5
H18D C18A H18F 109.5
H18E C18A H18F 109.5
C16 C19A H19D 109.5
C16 C19A H19E 109.5
H19D C19A H19E 109.5
C16 C19A H19F 109.5
H19D C19A H19F 109.5
H19E C19A H19F 109.5

loop_
_geom_bond_atom_site_label_1
_geom_bond_atom_site_label_2
_geom_bond_distance
O1 C1 1.220(2)
O2 C14 1.221(2)
C1 N2 1.369(2)
C1 C11 1.474(3)
N2 C3 1.456(2)
N2 C6 1.474(2)
C3 C4 1.498(3)
C3 H3A 0.9700
C3 H3B 0.9700
C4 C5 1.348(3)
C4 C13 1.455(3)
C5 C6 1.524(3)
C5 H5 0.9300
C6 C12 1.495(3)
C6 C14 1.535(3)
C7 C12 1.362(3)
C7 C8 1.383(3)
C7 H7 0.9300
C8 C9 1.359(3)
C8 H8 0.9300
C9 C10 1.382(3)
C9 H9 0.9300
C10 C11 1.386(3)
C10 H10 0.9300
C11 C12 1.380(3)
C13 H13A 0.9600
C13 H13B 0.9600
C13 H13C 0.9600
C14 N15 1.324(2)
N15 C16 1.475(2)
N15 H15 0.876(9)
C16 C18 1.506(4)
C16 C17A 1.510(14)
C16 C19 1.519(3)
C16 C17 1.527(3)
C16 C19A 1.544(12)
C16 C18A 1.559(13)
C17 H17A 0.9600
C17 H17B 0.9600
C17 H17C 0.9600
C18 H18A 0.9600
C18 H18B 0.9600
C18 H18C 0.9600
C19 H19A 0.9600
C19 H19B 0.9600
C19 H19C 0.9600
C17A H17D 0.9600
C17A H17E 0.9600
C17A H17F 0.9600
C18A H18D 0.9600
C18A H18E 0.9600
C18A H18F 0.9600
C19A H19D 0.9600
C19A H19E 0.9600
C19A H19F 0.9600

loop_
_geom_hbond_atom_site_label_D
_geom_hbond_atom_site_label_H
_geom_hbond_atom_site_label_A
_geom_hbond_distance_DH
_geom_hbond_distance_HA
_geom_hbond_distance_DA
_geom_hbond_angle_DHA
_geom_hbond_site_symmetry_A
N15 H15 N2 0.876(9) 2.293(18) 2.752(2) 112.7(15) .
N15 H15 O1 0.876(9) 2.444(12) 3.255(2) 154.0(17) 2_765

loop_
_geom_torsion_atom_site_label_1
_geom_torsion_atom_site_label_2
_geom_torsion_atom_site_label_3
_geom_torsion_atom_site_label_4
_geom_torsion
O1 C1 N2 C3 -38.5(3)
C11 C1 N2 C3 140.05(17)
O1 C1 N2 C6 -169.87(18)
C11 C1 N2 C6 8.7(2)
C1 N2 C3 C4 -115.25(19)
C6 N2 C3 C4 16.5(2)
N2 C3 C4 C5 -6.6(2)
N2 C3 C4 C13 172.4(2)
C13 C4 C5 C6 175.8(2)
C3 C4 C5 C6 -5.2(3)
C1 N2 C6 C12 -6.4(2)
C3 N2 C6 C12 -142.17(16)
C1 N2 C6 C5 116.68(18)
C3 N2 C6 C5 -19.0(2)
C1 N2 C6 C14 -126.50(19)
C3 N2 C6 C14 97.8(2)
C4 C5 C6 N2 14.6(2)
C4 C5 C6 C12 126.5(2)
C4 C5 C6 C14 -106.1(2)
C12 C7 C8 C9 -0.3(4)
C7 C8 C9 C10 0.1(4)
C8 C9 C10 C11 -0.9(3)
C9 C10 C11 C12 1.9(3)
C9 C10 C11 C1 175.2(2)
O1 C1 C11 C12 170.9(2)
N2 C1 C11 C12 -7.6(2)
O1 C1 C11 C10 -3.1(3)
N2 C1 C11 C10 178.4(2)
C8 C7 C12 C11 1.2(3)
C8 C7 C12 C6 -179.0(2)
C10 C11 C12 C7 -2.1(3)
C1 C11 C12 C7 -176.63(17)
C10 C11 C12 C6 178.14(18)
C1 C11 C12 C6 3.6(2)
N2 C6 C12 C7 -178.30(19)
C5 C6 C12 C7 70.7(3)
C14 C6 C12 C7 -55.8(3)
N2 C6 C12 C11 1.4(2)
C5 C6 C12 C11 -109.6(2)
C14 C6 C12 C11 123.93(18)
N2 C6 C14 O2 -175.2(2)
C12 C6 C14 O2 69.1(3)
C5 C6 C14 O2 -62.7(3)
N2 C6 C14 N15 4.8(3)
C12 C6 C14 N15 -110.9(2)
C5 C6 C14 N15 117.4(2)
O2 C14 N15 C16 3.5(4)
C6 C14 N15 C16 -176.5(2)
C14 N15 C16 C18 65.3(4)
C14 N15 C16 C17A -78.1(17)
C14 N15 C16 C19 -173.1(4)
C14 N15 C16 C17 -57.1(3)
C14 N15 C16 C19A 151.0(16)
C14 N15 C16 C18A 40.6(14)
